data_7123125
loop_
_publ_author_name
'Ueno, Atsushi'
'Watanabe, Kohei'
'Daniliuc, Constantin Gabriel'
'Kehr, Gerald'
'Erker, Gerhard'

_publ_section_title
;
 Unsaturated Vicinal Frustrated Phosphane/Borane Lewis Pairs as Ligands in
 Gold(I) Chemistry
;
_journal_name_full 'Chemical Communications'
_journal_paper_doi 10.1039/C9CC01136F
_journal_year 2019
_chemical_formula_sum 'C37 H32 Au B F16 N O4 P S2 Si'
_chemical_formula_weight 1189.59
_space_group_crystal_system triclinic
_space_group_IT_number 2
_space_group_name_Hall '-P 1'
_space_group_name_H-M_alt 'P -1'
_symmetry_space_group_name_Hall '-P 1'
_symmetry_space_group_name_H-M 'P -1'
_atom_sites_solution_hydrogens geom
_audit_creation_method 'APEX3 v2016.1-0'
_audit_update_record
;
2019-02-27 deposited with the CCDC.    2019-03-12 downloaded from the CCDC.
;
_cell_angle_alpha 71.7140(10)
_cell_angle_beta 82.1690(10)
_cell_angle_gamma 73.107(2)
_cell_formula_units_Z 2
_cell_length_a 9.6920(2)
_cell_length_b 13.3940(3)
_cell_length_c 18.8313(4)
_cell_measurement_reflns_used 5814
_cell_measurement_temperature 173.(2)
_cell_measurement_theta_max 28.28
_cell_measurement_theta_min 4.08
_cell_volume 2218.24(9)
_computing_cell_refinement 'Collect (Nonius B.V., 1998)'
_computing_data_collection
;

Collect (Nonius B.V., 1998)
;
_computing_data_reduction 'Denzo-SMN (Otwinowski & Minor, 1997)'
_computing_molecular_graphics 'XP (Sheldrick, 2014)'
_computing_publication_material 'SHELXL-2014/7 (Sheldrick, 2014)'
_computing_structure_refinement 'SHELXL-2014/7 (Sheldrick, 2014)'
_computing_structure_solution 'SHELXL-2014/7 (Sheldrick, 2014)'
_diffrn_ambient_temperature 173.(2)
_diffrn_measured_fraction_theta_full 0.984
_diffrn_measured_fraction_theta_max 0.984
_diffrn_measurement_device_type 'rotating anode Nonius FR591'
_diffrn_measurement_method 'omega and phi scans'
_diffrn_radiation_monochromator 'Montel mirror'
_diffrn_radiation_type 'Mo K\a'
_diffrn_radiation_wavelength 0.71073
_diffrn_reflns_av_R_equivalents 0.0332
_diffrn_reflns_av_unetI/netI 0.0387
_diffrn_reflns_limit_h_max 11
_diffrn_reflns_limit_h_min -11
_diffrn_reflns_limit_k_max 15
_diffrn_reflns_limit_k_min -15
_diffrn_reflns_limit_l_max 21
_diffrn_reflns_limit_l_min -22
_diffrn_reflns_number 11394
_diffrn_reflns_theta_full 25.00
_diffrn_reflns_theta_max 25.00
_diffrn_reflns_theta_min 4.16
_diffrn_source 'Mo rotating anode'
_diffrn_source_type 'Mo rotating anode'
_exptl_absorpt_coefficient_mu 3.580
_exptl_absorpt_correction_T_max 0.84
_exptl_absorpt_correction_T_min 0.72
_exptl_absorpt_correction_type multi-scan
_exptl_absorpt_process_details 'Denzo (Otwinowski, Borek, Majewski & Minor, 2003)'
_exptl_crystal_colour yellow
_exptl_crystal_density_diffrn 1.781
_exptl_crystal_density_method 'not measured'
_exptl_crystal_description prism
_exptl_crystal_F_000 1164
_exptl_crystal_size_max 0.100
_exptl_crystal_size_mid 0.070
_exptl_crystal_size_min 0.050
_refine_diff_density_max 0.920
_refine_diff_density_min -4.453
_refine_ls_extinction_method none
_refine_ls_goodness_of_fit_ref 1.080
_refine_ls_hydrogen_treatment constr
_refine_ls_matrix_type full
_refine_ls_number_parameters 642
_refine_ls_number_reflns 7690
_refine_ls_number_restraints 126
_refine_ls_restrained_S_all 1.086
_refine_ls_R_factor_all 0.0498
_refine_ls_R_factor_gt 0.0478
_refine_ls_shift/su_max 0.001
_refine_ls_shift/su_mean 0.000
_refine_ls_structure_factor_coef Fsqd
_refine_ls_weighting_details 'w=1/[\s^2^(Fo^2^)+(0.0723P)^2^+12.9690P] where P=(Fo^2^+2Fc^2^)/3'
_refine_ls_weighting_scheme calc
_refine_ls_wR_factor_gt 0.1300
_refine_ls_wR_factor_ref 0.1317
_reflns_number_gt 7344
_reflns_number_total 7690
_reflns_threshold_expression 'I > 2\s(I)'
_cod_data_source_file c9cc01136f2.cif
_cod_data_source_block erk9204
_cod_database_code 7123125

loop_
_space_group_symop_operation_xyz
'x, y, z'
'-x, -y, -z'

loop_
_atom_site_type_symbol
_atom_site_label
_atom_site_fract_x
_atom_site_fract_y
_atom_site_fract_z
_atom_site_U_iso_or_equiv
_atom_site_adp_type
_atom_site_calc_flag
_atom_site_refinement_flags_adp
_atom_site_refinement_flags_occupancy
_atom_site_refinement_flags_posn
_atom_site_occupancy
_atom_site_disorder_assembly
_atom_site_disorder_group
Au Au1 0.30371(2) 1.08446(2) 0.29903(2) 0.02798(11) Uani d . . . 1.0 . .
P P1 0.23577(17) 1.26919(13) 0.25448(9) 0.0244(3) Uani d . . . 1.0 . .
C C1 0.0464(7) 1.3065(5) 0.2327(3) 0.0266(13) Uani d . . . 1.0 . .
C C2 0.0117(7) 1.2311(5) 0.2112(4) 0.0284(13) Uani d . . . 1.0 . .
H H2 -0.0881 1.2444 0.2044 0.034 Uiso calc U . R 1.0 . .
Si Si1 -0.1037(2) 1.42953(15) 0.24562(11) 0.0306(4) Uani d . . . 1.0 . .
C C3 -0.2166(9) 1.3840(7) 0.3311(5) 0.049(2) Uani d . . . 1.0 . .
H H3A -0.1675 1.3758 0.3755 0.074 Uiso calc U . R 1.0 . .
H H3B -0.2319 1.3138 0.3333 0.074 Uiso calc U . R 1.0 . .
H H3C -0.31 1.4382 0.3295 0.074 Uiso calc U . R 1.0 . .
C C4 -0.0374(8) 1.5425(6) 0.2533(5) 0.0429(18) Uani d . . . 1.0 . .
H H4A -0.1169 1.6091 0.2456 0.064 Uiso calc U . R 1.0 . .
H H4B 0.0403 1.5546 0.2152 0.064 Uiso calc U . R 1.0 . .
H H4C -0.0007 1.5233 0.3031 0.064 Uiso calc U . R 1.0 . .
C C5 -0.2200(8) 1.4781(6) 0.1634(5) 0.0412(17) Uani d . . . 1.0 . .
H H5A -0.3014 1.5391 0.1691 0.062 Uiso calc U . R 1.0 . .
H H5B -0.2564 1.4184 0.1607 0.062 Uiso calc U . R 1.0 . .
H H5C -0.1629 1.5021 0.1173 0.062 Uiso calc U . R 1.0 . .
C C11 0.2438(7) 1.3334(5) 0.3258(4) 0.0265(13) Uani d . . . 1.0 . .
C C12 0.3054(7) 1.4227(5) 0.3126(4) 0.0307(14) Uani d . . . 1.0 . .
C C13 0.2972(8) 1.4692(6) 0.3697(4) 0.0371(16) Uani d . . . 1.0 . .
H H13 0.3371 1.5292 0.3608 0.044 Uiso calc U . R 1.0 . .
C C14 0.2320(9) 1.4303(6) 0.4404(4) 0.0397(17) Uani d . . . 1.0 . .
C C15 0.1724(8) 1.3452(6) 0.4520(4) 0.0361(15) Uani d . . . 1.0 . .
H H15 0.1265 1.3193 0.4994 0.043 Uiso calc U . R 1.0 . .
C C16 0.1766(7) 1.2950(6) 0.3968(4) 0.0333(15) Uani d . . . 1.0 . .
C C17 0.3735(9) 1.4772(6) 0.2385(5) 0.0408(17) Uani d . . . 1.0 . .
H H17A 0.397 1.5417 0.2424 0.061 Uiso calc U . R 1.0 . .
H H17B 0.3056 1.4992 0.1989 0.061 Uiso calc U . R 1.0 . .
H H17C 0.462 1.4259 0.2265 0.061 Uiso calc U . R 1.0 . .
C C18 0.2273(13) 1.4831(8) 0.5024(5) 0.059(2) Uani d . . . 1.0 . .
H H18A 0.1823 1.4438 0.5484 0.089 Uiso calc U . R 1.0 . .
H H18B 0.1707 1.5594 0.4868 0.089 Uiso calc U . R 1.0 . .
H H18C 0.3258 1.4799 0.5117 0.089 Uiso calc U . R 1.0 . .
C C19 0.1082(9) 1.2016(6) 0.4183(4) 0.0365(16) Uani d . . . 1.0 . .
H H19A 0.0393 1.2071 0.461 0.055 Uiso calc U . R 1.0 . .
H H19B 0.1832 1.1326 0.4321 0.055 Uiso calc U . R 1.0 . .
H H19C 0.0576 1.2044 0.3758 0.055 Uiso calc U . R 1.0 . .
C C21 0.3539(7) 1.3068(5) 0.1711(4) 0.0284(13) Uani d . . . 1.0 . .
C C22 0.5023(7) 1.2564(5) 0.1779(4) 0.0290(14) Uani d . . . 1.0 . .
C C23 0.5951(8) 1.2661(6) 0.1139(4) 0.0343(15) Uani d . . . 1.0 . .
H H23 0.695 1.2304 0.119 0.041 Uiso calc U . R 1.0 . .
C C24 0.5465(8) 1.3257(6) 0.0435(4) 0.0346(15) Uani d . . . 1.0 . .
C C25 0.4014(8) 1.3804(6) 0.0382(4) 0.0355(15) Uani d . . . 1.0 . .
H H25 0.367 1.4241 -0.0097 0.043 Uiso calc U . R 1.0 . .
C C26 0.3028(7) 1.3741(5) 0.1003(4) 0.0299(14) Uani d . . . 1.0 . .
C C27 0.5730(7) 1.1954(6) 0.2527(4) 0.0363(16) Uani d . . . 1.0 . .
H H27A 0.5858 1.117 0.2627 0.054 Uiso calc U . R 1.0 . .
H H27B 0.5112 1.2203 0.2929 0.054 Uiso calc U . R 1.0 . .
H H27C 0.6673 1.2097 0.2505 0.054 Uiso calc U . R 1.0 . .
C C28 0.6452(9) 1.3296(7) -0.0263(4) 0.0473(19) Uani d . . . 1.0 . .
H H28A 0.7359 1.3413 -0.0177 0.071 Uiso calc U . R 1.0 . .
H H28B 0.5983 1.3895 -0.0682 0.071 Uiso calc U . R 1.0 . .
H H28C 0.6652 1.2605 -0.0383 0.071 Uiso calc U . R 1.0 . .
C C29 0.1512(8) 1.4434(6) 0.0864(4) 0.0359(15) Uani d . . . 1.0 . .
H H29A 0.1487 1.497 0.0369 0.054 Uiso calc U . R 1.0 . .
H H29B 0.1177 1.4814 0.1249 0.054 Uiso calc U . R 1.0 . .
H H29C 0.0881 1.3972 0.0883 0.054 Uiso calc U . R 1.0 . .
B B1 0.1117(8) 1.1230(6) 0.1952(5) 0.0321(16) Uani d . . . 1.0 . .
C C31 0.0762(7) 1.0108(6) 0.2357(4) 0.0314(14) Uani d . . . 1.0 . .
F F32 -0.0773(5) 1.0835(3) 0.3265(2) 0.0387(9) Uani d . . . 1.0 . .
C C32 -0.0194(7) 0.9992(6) 0.2985(4) 0.0307(14) Uani d . . . 1.0 . .
F F33 -0.1475(6) 0.8971(4) 0.3959(3) 0.0527(12) Uani d . . . 1.0 . .
C C33 -0.0590(9) 0.9042(6) 0.3345(4) 0.0399(16) Uani d . . . 1.0 . .
F F34 -0.0359(7) 0.7210(4) 0.3447(3) 0.0674(16) Uani d . . . 1.0 . .
C C34 -0.0005(10) 0.8138(6) 0.3093(5) 0.0457(19) Uani d . . . 1.0 . .
F F35 0.1476(6) 0.7334(4) 0.2219(3) 0.0616(14) Uani d . . . 1.0 . .
C C35 0.0922(9) 0.8208(6) 0.2465(5) 0.0425(18) Uani d . . . 1.0 . .
F F36 0.2171(5) 0.9188(3) 0.1498(2) 0.0436(10) Uani d . . . 1.0 . .
C C36 0.1291(8) 0.9172(6) 0.2110(4) 0.0374(16) Uani d . . . 1.0 . .
C C41 0.1963(8) 1.1419(5) 0.1157(4) 0.0319(14) Uani d . . . 1.0 . .
F F42 -0.0229(5) 1.2544(4) 0.0606(3) 0.0538(12) Uani d . . . 1.0 . .
C C42 0.1217(9) 1.2099(6) 0.0533(5) 0.0436(18) Uani d . . . 1.0 . .
F F43 0.1015(8) 1.2993(5) -0.0763(3) 0.0814(19) Uani d . . . 1.0 . .
C C43 0.1845(11) 1.2338(7) -0.0181(4) 0.052(2) Uani d . . . 1.0 . .
C C44 0.3296(11) 1.1919(7) -0.0294(5) 0.056(2) Uani d . . . 1.0 . .
F F44 0.3921(8) 1.2162(6) -0.0982(3) 0.084(2) Uani d . . . 1.0 . .
F F45 0.5518(5) 1.0819(4) 0.0194(3) 0.0571(13) Uani d . . . 1.0 . .
C C45 0.4079(9) 1.1244(7) 0.0297(5) 0.046(2) Uani d . . . 1.0 . .
F F46 0.4275(5) 1.0320(4) 0.1564(2) 0.0442(10) Uani d . . . 1.0 . .
C C46 0.3431(8) 1.0994(6) 0.1012(4) 0.0353(15) Uani d . . . 1.0 . .
N N1 0.3839(6) 0.9138(4) 0.3576(3) 0.0324(12) Uani d . . . 1.0 . .
S S1 0.5478(2) 0.84780(15) 0.33956(11) 0.0402(4) Uani d . . . 1.0 . .
O O1 0.6162(6) 0.7768(5) 0.4063(3) 0.0546(15) Uani d . . . 1.0 . .
O O2 0.6147(6) 0.9225(5) 0.2862(3) 0.0534(15) Uani d . . . 1.0 . .
C C51 0.5304(7) 0.7565(7) 0.2887(4) 0.061(3) Uani d . . D 1.0 . .
F F1 0.528(2) 0.6596(8) 0.3345(7) 0.087(5) Uani d U P D 0.62(3) A 1
F F2 0.6538(11) 0.7405(17) 0.2476(9) 0.083(5) Uani d U P D 0.62(3) A 1
F F3 0.4242(15) 0.7942(15) 0.2427(10) 0.069(5) Uani d U P D 0.62(3) A 1
F F1A 0.442(3) 0.693(2) 0.3228(13) 0.086(7) Uani d U P D 0.38(3) A 2
F F2A 0.647(2) 0.693(2) 0.2646(16) 0.086(7) Uani d U P D 0.38(3) A 2
F F3A 0.455(2) 0.8177(17) 0.2285(10) 0.044(5) Uani d U P D 0.38(3) A 2
S S2 0.2898(2) 0.85926(14) 0.42934(11) 0.0373(4) Uani d . . . 1.0 . .
O O3 0.3030(9) 0.7484(5) 0.4377(5) 0.079(2) Uani d . . . 1.0 . .
O O4 0.1511(6) 0.9349(5) 0.4270(3) 0.0448(13) Uani d . . . 1.0 . .
C C52 0.3661(7) 0.8606(6) 0.5129(4) 0.061(3) Uani d . . D 1.0 . .
F F4 0.448(2) 0.9277(16) 0.4979(9) 0.091(5) Uani d U P D 0.59(2) B 1
F F5 0.2687(18) 0.8861(16) 0.5646(10) 0.075(5) Uani d U P D 0.59(2) B 1
F F6 0.4529(11) 0.7621(9) 0.5416(5) 0.057(4) Uani d U P D 0.59(2) B 1
F F4A 0.372(3) 0.9633(11) 0.4998(11) 0.081(6) Uani d U P D 0.41(2) B 2
F F5A 0.259(2) 0.8521(18) 0.5638(11) 0.053(5) Uani d U P D 0.41(2) B 2
F F6A 0.4991(15) 0.815(2) 0.5346(13) 0.099(8) Uani d U P D 0.41(2) B 2

loop_
_atom_site_aniso_label
_atom_site_aniso_U_11
_atom_site_aniso_U_22
_atom_site_aniso_U_33
_atom_site_aniso_U_12
_atom_site_aniso_U_13
_atom_site_aniso_U_23
Au1 0.02869(16) 0.02201(15) 0.02692(16) -0.00366(10) 0.00236(10) -0.00267(10)
P1 0.0255(8) 0.0218(8) 0.0219(8) -0.0047(6) -0.0006(6) -0.0027(6)
C1 0.029(3) 0.020(3) 0.023(3) -0.005(2) 0.005(2) 0.000(2)
C2 0.022(3) 0.024(3) 0.031(3) -0.003(2) -0.001(2) 0.001(3)
Si1 0.0273(9) 0.0253(9) 0.0352(10) -0.0023(7) -0.0005(7) -0.0079(8)
C3 0.044(4) 0.051(5) 0.044(4) -0.005(4) 0.011(4) -0.012(4)
C4 0.037(4) 0.031(4) 0.062(5) 0.003(3) -0.013(4) -0.021(4)
C5 0.032(4) 0.035(4) 0.051(5) -0.002(3) -0.009(3) -0.009(3)
C11 0.028(3) 0.022(3) 0.026(3) -0.003(2) -0.004(2) -0.005(2)
C12 0.032(3) 0.027(3) 0.031(3) -0.007(3) -0.005(3) -0.004(3)
C13 0.037(4) 0.032(4) 0.044(4) -0.008(3) -0.008(3) -0.012(3)
C14 0.055(5) 0.032(4) 0.030(4) -0.004(3) -0.013(3) -0.009(3)
C15 0.046(4) 0.034(4) 0.022(3) -0.005(3) -0.006(3) -0.003(3)
C16 0.031(3) 0.034(4) 0.033(4) -0.005(3) 0.000(3) -0.010(3)
C17 0.044(4) 0.036(4) 0.046(4) -0.020(3) 0.007(3) -0.010(3)
C18 0.092(7) 0.044(5) 0.046(5) -0.019(5) -0.008(5) -0.016(4)
C19 0.055(4) 0.034(4) 0.019(3) -0.014(3) 0.005(3) -0.006(3)
C21 0.027(3) 0.028(3) 0.028(3) -0.008(3) 0.002(3) -0.006(3)
C22 0.029(3) 0.026(3) 0.030(3) -0.008(3) -0.003(3) -0.003(3)
C23 0.030(3) 0.033(4) 0.037(4) -0.010(3) 0.007(3) -0.009(3)
C24 0.034(4) 0.037(4) 0.031(4) -0.014(3) 0.008(3) -0.008(3)
C25 0.040(4) 0.034(4) 0.030(4) -0.009(3) -0.001(3) -0.006(3)
C26 0.030(3) 0.028(3) 0.031(3) -0.010(3) 0.001(3) -0.007(3)
C27 0.025(3) 0.041(4) 0.034(4) -0.006(3) -0.004(3) 0.000(3)
C28 0.047(4) 0.056(5) 0.035(4) -0.021(4) 0.015(3) -0.009(4)
C29 0.037(4) 0.034(4) 0.029(3) -0.009(3) -0.003(3) 0.001(3)
B1 0.031(4) 0.026(4) 0.036(4) -0.007(3) 0.002(3) -0.007(3)
C31 0.031(3) 0.030(3) 0.034(4) -0.008(3) -0.004(3) -0.009(3)
F32 0.045(2) 0.034(2) 0.037(2) -0.0123(18) 0.0100(18) -0.0135(18)
C32 0.035(4) 0.031(3) 0.027(3) -0.012(3) 0.002(3) -0.008(3)
F33 0.069(3) 0.051(3) 0.039(2) -0.033(2) 0.018(2) -0.007(2)
C33 0.045(4) 0.038(4) 0.034(4) -0.014(3) -0.001(3) -0.005(3)
F34 0.103(4) 0.044(3) 0.061(3) -0.043(3) 0.021(3) -0.011(2)
C34 0.061(5) 0.029(4) 0.046(4) -0.020(4) -0.006(4) 0.000(3)
F35 0.082(4) 0.035(2) 0.075(4) -0.021(2) 0.011(3) -0.025(2)
C35 0.053(5) 0.031(4) 0.047(4) -0.016(3) 0.002(4) -0.013(3)
F36 0.053(3) 0.035(2) 0.043(2) -0.013(2) 0.012(2) -0.0170(19)
C36 0.037(4) 0.037(4) 0.035(4) -0.010(3) 0.004(3) -0.009(3)
C41 0.038(4) 0.025(3) 0.030(3) -0.007(3) 0.003(3) -0.007(3)
F42 0.047(3) 0.057(3) 0.044(3) 0.002(2) -0.011(2) -0.007(2)
C42 0.049(4) 0.035(4) 0.041(4) -0.009(3) 0.005(3) -0.006(3)
F43 0.106(5) 0.081(4) 0.033(3) -0.008(4) -0.019(3) 0.007(3)
C43 0.079(6) 0.045(5) 0.020(4) -0.012(4) -0.003(4) 0.002(3)
C44 0.080(6) 0.049(5) 0.032(4) -0.020(5) 0.018(4) -0.009(4)
F44 0.117(5) 0.086(4) 0.039(3) -0.039(4) 0.037(3) -0.009(3)
F45 0.052(3) 0.061(3) 0.059(3) -0.017(2) 0.026(2) -0.028(3)
C45 0.049(5) 0.048(5) 0.046(5) -0.019(4) 0.026(4) -0.025(4)
F46 0.040(2) 0.043(2) 0.041(2) -0.0012(19) 0.0010(19) -0.011(2)
C46 0.039(4) 0.027(3) 0.036(4) -0.007(3) 0.008(3) -0.009(3)
N1 0.032(3) 0.025(3) 0.032(3) 0.000(2) 0.003(2) -0.006(2)
S1 0.0363(9) 0.0327(9) 0.0366(9) 0.0051(7) 0.0008(7) -0.0032(7)
O1 0.049(3) 0.049(3) 0.041(3) 0.010(3) -0.010(3) 0.003(3)
O2 0.036(3) 0.049(3) 0.051(3) 0.007(2) 0.009(2) -0.002(3)
C51 0.063(6) 0.054(6) 0.044(5) 0.014(5) 0.001(4) -0.012(4)
F1 0.127(11) 0.041(5) 0.087(7) -0.005(6) -0.018(7) -0.022(5)
F2 0.071(6) 0.079(9) 0.090(8) 0.030(6) -0.005(5) -0.057(7)
F3 0.051(7) 0.067(8) 0.097(9) -0.007(6) -0.008(6) -0.039(6)
F1A 0.128(14) 0.058(10) 0.091(11) -0.042(9) 0.014(10) -0.037(8)
F2A 0.089(11) 0.055(11) 0.100(12) 0.024(8) -0.010(9) -0.040(9)
F3A 0.044(8) 0.047(8) 0.053(8) -0.021(6) 0.000(6) -0.024(6)
S2 0.0396(9) 0.0262(8) 0.0375(9) -0.0091(7) 0.0004(7) 0.0021(7)
O3 0.093(5) 0.033(3) 0.097(6) -0.022(3) 0.018(4) -0.002(3)
O4 0.033(3) 0.047(3) 0.042(3) -0.010(2) 0.003(2) 0.001(2)
C52 0.055(5) 0.083(7) 0.028(4) -0.004(5) -0.005(4) -0.003(4)
F4 0.088(9) 0.128(10) 0.081(7) -0.061(8) -0.015(7) -0.031(7)
F5 0.093(8) 0.078(10) 0.050(6) -0.012(7) 0.009(5) -0.029(7)
F6 0.037(5) 0.084(7) 0.030(4) 0.001(4) -0.011(3) -0.001(4)
F4A 0.067(10) 0.125(12) 0.064(8) -0.048(8) -0.026(8) -0.017(8)
F5A 0.066(8) 0.046(9) 0.036(7) -0.010(6) 0.019(6) -0.010(6)
F6A 0.077(11) 0.124(14) 0.087(11) 0.005(9) -0.026(8) -0.035(10)

loop_
_atom_type_symbol
_atom_type_description
_atom_type_scat_dispersion_real
_atom_type_scat_dispersion_imag
_atom_type_scat_source
C C 0.0033 0.0016 'International Tables Vol C Tables 4.2.6.8 and 6.1.1.4'
H H 0.0000 0.0000 'International Tables Vol C Tables 4.2.6.8 and 6.1.1.4'
B B 0.0013 0.0007 'International Tables Vol C Tables 4.2.6.8 and 6.1.1.4'
N N 0.0061 0.0033 'International Tables Vol C Tables 4.2.6.8 and 6.1.1.4'
O O 0.0106 0.0060 'International Tables Vol C Tables 4.2.6.8 and 6.1.1.4'
F F 0.0171 0.0103 'International Tables Vol C Tables 4.2.6.8 and 6.1.1.4'
Si Si 0.0817 0.0704 'International Tables Vol C Tables 4.2.6.8 and 6.1.1.4'
P P 0.1023 0.0942 'International Tables Vol C Tables 4.2.6.8 and 6.1.1.4'
S S 0.1246 0.1234 'International Tables Vol C Tables 4.2.6.8 and 6.1.1.4'
Au Au -2.0133 8.8022 'International Tables Vol C Tables 4.2.6.8 and 6.1.1.4'

loop_
_geom_angle_atom_site_label_1
_geom_angle_atom_site_label_2
_geom_angle_atom_site_label_3
_geom_angle
N1 Au1 P1 169.64(17)
N1 Au1 B1 113.5(2)
P1 Au1 B1 76.46(17)
C1 P1 C11 106.5(3)
C1 P1 C21 112.6(3)
C11 P1 C21 112.9(3)
C1 P1 Au1 106.4(2)
C11 P1 Au1 111.6(2)
C21 P1 Au1 106.6(2)
C2 C1 P1 113.0(5)
C2 C1 Si1 118.6(5)
P1 C1 Si1 128.1(4)
C1 C2 B1 129.8(6)
C1 C2 H2 115.1
B1 C2 H2 115.1
C4 Si1 C3 109.2(4)
C4 Si1 C5 110.2(4)
C3 Si1 C5 107.6(4)
C4 Si1 C1 114.0(3)
C3 Si1 C1 108.8(3)
C5 Si1 C1 106.9(3)
Si1 C3 H3A 109.5
Si1 C3 H3B 109.5
H3A C3 H3B 109.5
Si1 C3 H3C 109.5
H3A C3 H3C 109.5
H3B C3 H3C 109.5
Si1 C4 H4A 109.5
Si1 C4 H4B 109.5
H4A C4 H4B 109.5
Si1 C4 H4C 109.5
H4A C4 H4C 109.5
H4B C4 H4C 109.5
Si1 C5 H5A 109.5
Si1 C5 H5B 109.5
H5A C5 H5B 109.5
Si1 C5 H5C 109.5
H5A C5 H5C 109.5
H5B C5 H5C 109.5
C16 C11 C12 119.0(6)
C16 C11 P1 116.8(5)
C12 C11 P1 124.1(5)
C13 C12 C11 118.9(6)
C13 C12 C17 115.7(6)
C11 C12 C17 125.4(6)
C12 C13 C14 122.1(7)
C12 C13 H13 118.9
C14 C13 H13 118.9
C15 C14 C13 118.2(6)
C15 C14 C18 121.4(7)
C13 C14 C18 120.4(7)
C14 C15 C16 122.5(7)
C14 C15 H15 118.8
C16 C15 H15 118.8
C15 C16 C11 119.3(7)
C15 C16 C19 116.2(6)
C11 C16 C19 124.5(6)
C12 C17 H17A 109.5
C12 C17 H17B 109.5
H17A C17 H17B 109.5
C12 C17 H17C 109.5
H17A C17 H17C 109.5
H17B C17 H17C 109.5
C14 C18 H18A 109.5
C14 C18 H18B 109.5
H18A C18 H18B 109.5
C14 C18 H18C 109.5
H18A C18 H18C 109.5
H18B C18 H18C 109.5
C16 C19 H19A 109.5
C16 C19 H19B 109.5
H19A C19 H19B 109.5
C16 C19 H19C 109.5
H19A C19 H19C 109.5
H19B C19 H19C 109.5
C22 C21 C26 119.2(6)
C22 C21 P1 116.6(5)
C26 C21 P1 123.9(5)
C23 C22 C21 119.6(6)
C23 C22 C27 116.4(6)
C21 C22 C27 123.9(6)
C24 C23 C22 122.2(7)
C24 C23 H23 118.9
C22 C23 H23 118.9
C23 C24 C25 117.6(6)
C23 C24 C28 122.1(7)
C25 C24 C28 120.3(7)
C24 C25 C26 122.9(7)
C24 C25 H25 118.5
C26 C25 H25 118.5
C25 C26 C21 118.3(6)
C25 C26 C29 116.7(6)
C21 C26 C29 125.0(6)
C22 C27 H27A 109.5
C22 C27 H27B 109.5
H27A C27 H27B 109.5
C22 C27 H27C 109.5
H27A C27 H27C 109.5
H27B C27 H27C 109.5
C24 C28 H28A 109.5
C24 C28 H28B 109.5
H28A C28 H28B 109.5
C24 C28 H28C 109.5
H28A C28 H28C 109.5
H28B C28 H28C 109.5
C26 C29 H29A 109.5
C26 C29 H29B 109.5
H29A C29 H29B 109.5
C26 C29 H29C 109.5
H29A C29 H29C 109.5
H29B C29 H29C 109.5
C31 B1 C2 120.0(6)
C31 B1 C41 120.4(6)
C2 B1 C41 114.2(6)
C31 B1 Au1 91.1(4)
C2 B1 Au1 95.0(4)
C41 B1 Au1 107.3(5)
C32 C31 C36 114.6(6)
C32 C31 B1 120.9(6)
C36 C31 B1 124.5(6)
F32 C32 C33 116.7(6)
F32 C32 C31 119.8(6)
C33 C32 C31 123.5(6)
F33 C33 C32 120.7(7)
F33 C33 C34 119.7(7)
C32 C33 C34 119.5(7)
F34 C34 C35 120.4(7)
F34 C34 C33 119.9(8)
C35 C34 C33 119.7(7)
F35 C35 C36 120.8(7)
F35 C35 C34 119.5(7)
C36 C35 C34 119.6(7)
F36 C36 C35 116.4(7)
F36 C36 C31 120.5(6)
C35 C36 C31 123.1(7)
C42 C41 C46 114.5(7)
C42 C41 B1 118.7(6)
C46 C41 B1 126.8(6)
F42 C42 C43 116.6(7)
F42 C42 C41 119.6(7)
C43 C42 C41 123.7(8)
F43 C43 C44 120.8(8)
F43 C43 C42 119.5(9)
C44 C43 C42 119.7(8)
F44 C44 C45 120.7(9)
F44 C44 C43 120.2(9)
C45 C44 C43 119.1(7)
C44 C45 F45 119.8(7)
C44 C45 C46 120.8(8)
F45 C45 C46 119.4(8)
F46 C46 C45 117.1(7)
F46 C46 C41 120.6(6)
C45 C46 C41 122.3(7)
S2 N1 S1 120.2(4)
S2 N1 Au1 118.6(3)
S1 N1 Au1 120.2(3)
O2 S1 O1 121.6(4)
O2 S1 N1 107.9(3)
O1 S1 N1 111.5(3)
O2 S1 C51 104.0(4)
O1 S1 C51 104.5(4)
N1 S1 C51 105.9(3)
F3 C51 F1 110.9(12)
F3 C51 F2 107.5(11)
F1 C51 F2 105.5(10)
F2A C51 F3A 106.6(15)
F2A C51 F1A 106.4(15)
F3A C51 F1A 99.1(15)
F3 C51 S1 116.2(10)
F1 C51 S1 111.4(8)
F2A C51 S1 120.3(15)
F2 C51 S1 104.5(9)
F3A C51 S1 107.5(11)
F1A C51 S1 114.6(10)
O3 S2 O4 120.6(4)
O3 S2 N1 112.8(4)
O4 S2 N1 106.1(3)
O3 S2 C52 105.5(5)
O4 S2 C52 103.9(3)
N1 S2 C52 106.9(3)
F4 C52 F5 106.9(12)
F6A C52 F5A 118.3(16)
F4 C52 F6 105.4(11)
F5 C52 F6 109.2(11)
F6A C52 F4A 95.9(14)
F5A C52 F4A 103.3(13)
F4 C52 S2 113.0(8)
F5 C52 S2 113.9(11)
F6A C52 S2 127.7(11)
F5A C52 S2 102.7(12)
F6 C52 S2 108.0(7)
F4A C52 S2 105.1(9)

loop_
_geom_bond_atom_site_label_1
_geom_bond_atom_site_label_2
_geom_bond_distance
Au1 N1 2.160(6)
Au1 P1 2.2717(16)
Au1 B1 2.712(8)
P1 C1 1.824(7)
P1 C11 1.828(7)
P1 C21 1.838(7)
C1 C2 1.339(9)
C1 Si1 1.911(6)
C2 B1 1.582(10)
C2 H2 0.95
Si1 C4 1.857(8)
Si1 C3 1.858(8)
Si1 C5 1.873(8)
C3 H3A 0.98
C3 H3B 0.98
C3 H3C 0.98
C4 H4A 0.98
C4 H4B 0.98
C4 H4C 0.98
C5 H5A 0.98
C5 H5B 0.98
C5 H5C 0.98
C11 C16 1.415(10)
C11 C12 1.427(9)
C12 C13 1.385(10)
C12 C17 1.518(10)
C13 C14 1.403(11)
C13 H13 0.95
C14 C15 1.369(11)
C14 C18 1.533(11)
C15 C16 1.393(10)
C15 H15 0.95
C16 C19 1.503(10)
C17 H17A 0.98
C17 H17B 0.98
C17 H17C 0.98
C18 H18A 0.98
C18 H18B 0.98
C18 H18C 0.98
C19 H19A 0.98
C19 H19B 0.98
C19 H19C 0.98
C21 C22 1.405(9)
C21 C26 1.415(10)
C22 C23 1.398(10)
C22 C27 1.528(9)
C23 C24 1.381(10)
C23 H23 0.95
C24 C25 1.385(10)
C24 C28 1.513(9)
C25 C26 1.403(10)
C25 H25 0.95
C26 C29 1.500(10)
C27 H27A 0.98
C27 H27B 0.98
C27 H27C 0.98
C28 H28A 0.98
C28 H28B 0.98
C28 H28C 0.98
C29 H29A 0.98
C29 H29B 0.98
C29 H29C 0.98
B1 C31 1.572(10)
B1 C41 1.588(10)
C31 C32 1.397(10)
C31 C36 1.405(10)
F32 C32 1.339(8)
C32 C33 1.378(10)
F33 C33 1.337(9)
C33 C34 1.380(11)
F34 C34 1.331(9)
C34 C35 1.379(12)
F35 C35 1.335(9)
C35 C36 1.379(11)
F36 C36 1.336(8)
C41 C42 1.382(11)
C41 C46 1.395(10)
F42 C42 1.360(10)
C42 C43 1.380(11)
F43 C43 1.357(10)
C43 C44 1.369(14)
C44 F44 1.336(9)
C44 C45 1.353(14)
F45 C45 1.357(10)
C45 C46 1.388(10)
F46 C46 1.334(9)
N1 S2 1.619(6)
N1 S1 1.626(6)
S1 O2 1.413(6)
S1 O1 1.426(6)
S1 C51 1.828(11)
C51 F3 1.316(9)
C51 F1 1.319(8)
C51 F2A 1.328(10)
C51 F2 1.333(8)
C51 F3A 1.337(10)
C51 F1A 1.345(10)
S2 O3 1.412(7)
S2 O4 1.425(6)
S2 C52 1.835(9)
C52 F4 1.306(8)
C52 F5 1.314(8)
C52 F6A 1.316(10)
C52 F5A 1.318(9)
C52 F6 1.331(8)
C52 F4A 1.335(10)

loop_
_geom_torsion_atom_site_label_1
_geom_torsion_atom_site_label_2
_geom_torsion_atom_site_label_3
_geom_torsion_atom_site_label_4
_geom_torsion
C11 P1 C1 C2 -150.4(5)
C21 P1 C1 C2 85.3(5)
Au1 P1 C1 C2 -31.2(5)
C11 P1 C1 Si1 23.6(5)
C21 P1 C1 Si1 -100.7(4)
Au1 P1 C1 Si1 142.9(3)
P1 C1 C2 B1 -6.3(9)
Si1 C1 C2 B1 179.1(6)
C1 P1 C11 C16 66.5(6)
C21 P1 C11 C16 -169.3(5)
Au1 P1 C11 C16 -49.2(5)
C1 P1 C11 C12 -109.6(6)
C21 P1 C11 C12 14.5(7)
Au1 P1 C11 C12 134.6(5)
C16 C11 C12 C13 -0.1(10)
P1 C11 C12 C13 176.0(5)
C16 C11 C12 C17 -176.4(7)
P1 C11 C12 C17 -0.3(10)
C11 C12 C13 C14 0.8(10)
C17 C12 C13 C14 177.5(7)
C12 C13 C14 C15 -1.3(11)
C12 C13 C14 C18 179.1(8)
C13 C14 C15 C16 1.2(11)
C18 C14 C15 C16 -179.3(8)
C14 C15 C16 C11 -0.5(11)
C14 C15 C16 C19 179.2(7)
C12 C11 C16 C15 -0.1(10)
P1 C11 C16 C15 -176.4(5)
C12 C11 C16 C19 -179.7(7)
P1 C11 C16 C19 3.9(9)
C1 P1 C21 C22 -163.2(5)
C11 P1 C21 C22 76.0(6)
Au1 P1 C21 C22 -46.9(5)
C1 P1 C21 C26 10.6(7)
C11 P1 C21 C26 -110.1(6)
Au1 P1 C21 C26 127.0(5)
C26 C21 C22 C23 -5.3(10)
P1 C21 C22 C23 168.8(5)
C26 C21 C22 C27 171.1(6)
P1 C21 C22 C27 -14.8(9)
C21 C22 C23 C24 1.3(10)
C27 C22 C23 C24 -175.4(7)
C22 C23 C24 C25 2.6(11)
C22 C23 C24 C28 -175.6(7)
C23 C24 C25 C26 -2.5(11)
C28 C24 C25 C26 175.8(7)
C24 C25 C26 C21 -1.5(10)
C24 C25 C26 C29 176.3(7)
C22 C21 C26 C25 5.4(10)
P1 C21 C26 C25 -168.3(5)
C22 C21 C26 C29 -172.2(6)
P1 C21 C26 C29 14.0(10)
C1 C2 B1 C31 126.6(8)
C1 C2 B1 C41 -79.1(9)
C1 C2 B1 Au1 32.4(8)
C2 B1 C31 C32 -15.8(10)
C41 B1 C31 C32 -168.5(6)
Au1 B1 C31 C32 80.7(6)
C2 B1 C31 C36 160.8(7)
C41 B1 C31 C36 8.0(11)
Au1 B1 C31 C36 -102.8(7)
C36 C31 C32 F32 -179.6(6)
B1 C31 C32 F32 -2.7(10)
C36 C31 C32 C33 0.5(10)
B1 C31 C32 C33 177.4(7)
F32 C32 C33 F33 -2.1(11)
C31 C32 C33 F33 177.8(7)
F32 C32 C33 C34 -178.6(7)
C31 C32 C33 C34 1.3(12)
F33 C33 C34 F34 2.1(12)
C32 C33 C34 F34 178.7(7)
F33 C33 C34 C35 -179.2(7)
C32 C33 C34 C35 -2.7(12)
F34 C34 C35 F35 -0.7(13)
C33 C34 C35 F35 -179.4(8)
F34 C34 C35 C36 -179.2(8)
C33 C34 C35 C36 2.1(13)
F35 C35 C36 F36 2.8(12)
C34 C35 C36 F36 -178.8(7)
F35 C35 C36 C31 -178.6(7)
C34 C35 C36 C31 -0.1(13)
C32 C31 C36 F36 177.4(6)
B1 C31 C36 F36 0.7(11)
C32 C31 C36 C35 -1.1(11)
B1 C31 C36 C35 -177.9(7)
C31 B1 C41 C42 108.2(8)
C2 B1 C41 C42 -46.0(9)
Au1 B1 C41 C42 -150.0(6)
C31 B1 C41 C46 -74.2(10)
C2 B1 C41 C46 131.5(7)
Au1 B1 C41 C46 27.6(8)
C46 C41 C42 F42 178.7(7)
B1 C41 C42 F42 -3.4(11)
C46 C41 C42 C43 0.9(12)
B1 C41 C42 C43 178.8(8)
F42 C42 C43 F43 0.4(12)
C41 C42 C43 F43 178.2(8)
F42 C42 C43 C44 179.8(8)
C41 C42 C43 C44 -2.3(14)
F43 C43 C44 F44 0.8(14)
C42 C43 C44 F44 -178.7(8)
F43 C43 C44 C45 -178.1(8)
C42 C43 C44 C45 2.4(14)
F44 C44 C45 F45 0.8(13)
C43 C44 C45 F45 179.7(8)
F44 C44 C45 C46 179.9(8)
C43 C44 C45 C46 -1.3(14)
C44 C45 C46 F46 179.8(7)
F45 C45 C46 F46 -1.2(11)
C44 C45 C46 C41 -0.1(12)
F45 C45 C46 C41 178.9(7)
C42 C41 C46 F46 -179.6(7)
B1 C41 C46 F46 2.7(11)
C42 C41 C46 C45 0.3(11)
B1 C41 C46 C45 -177.4(7)
S2 N1 S1 O2 -166.4(4)
Au1 N1 S1 O2 2.5(5)
S2 N1 S1 O1 -30.4(6)
Au1 N1 S1 O1 138.5(4)
S2 N1 S1 C51 82.7(5)
Au1 N1 S1 C51 -108.4(4)
O2 S1 C51 F3 -78.0(12)
O1 S1 C51 F3 153.5(12)
N1 S1 C51 F3 35.6(12)
O2 S1 C51 F1 153.6(11)
O1 S1 C51 F1 25.1(11)
N1 S1 C51 F1 -92.8(11)
O2 S1 C51 F2A 65.0(16)
O1 S1 C51 F2A -63.4(16)
N1 S1 C51 F2A 178.6(16)
O2 S1 C51 F2 40.2(10)
O1 S1 C51 F2 -88.3(10)
N1 S1 C51 F2 153.8(9)
O2 S1 C51 F3A -57.1(12)
O1 S1 C51 F3A 174.4(12)
N1 S1 C51 F3A 56.5(12)
O2 S1 C51 F1A -166.1(18)
O1 S1 C51 F1A 65.4(18)
N1 S1 C51 F1A -52.5(18)
S1 N1 S2 O3 -43.1(6)
Au1 N1 S2 O3 147.8(5)
S1 N1 S2 O4 -177.2(4)
Au1 N1 S2 O4 13.8(5)
S1 N1 S2 C52 72.4(5)
Au1 N1 S2 C52 -96.7(4)
O3 S2 C52 F4 137.4(12)
O4 S2 C52 F4 -94.8(12)
N1 S2 C52 F4 17.1(12)
O3 S2 C52 F5 -100.3(11)
O4 S2 C52 F5 27.5(11)
N1 S2 C52 F5 139.4(11)
O3 S2 C52 F6A 61.4(19)
O4 S2 C52 F6A -170.8(19)
N1 S2 C52 F6A -58.9(19)
O3 S2 C52 F5A -80.7(11)
O4 S2 C52 F5A 47.1(11)
N1 S2 C52 F5A 159.0(11)
O3 S2 C52 F6 21.2(7)
O4 S2 C52 F6 149.0(6)
N1 S2 C52 F6 -99.0(7)
O3 S2 C52 F4A 171.6(12)
O4 S2 C52 F4A -60.7(12)
N1 S2 C52 F4A 51.3(12)
